data_7208536
loop_
_publ_author_name
'Sun, Gong-ming'
'Huang, Hai-xiao'
'Tian, Xiao-zhao'
'Song, Yu-mei'
'Zhu, Yan'
'Yuan, Zi-jun'
'Xu, Wen-yuan'
'Luo, Ming-biao'
'Liu, Shu-juan'
'Feng, Xue-feng'
'Luo, Feng'

_publ_section_title
;
 Carboxylate-assisted acylamide metal--organic frameworks: synthesis,
 structure, thermostability and luminescence studies
;
_journal_issue 19
_journal_name_full CrystEngComm
_journal_page_first 6182
_journal_paper_doi 10.1039/c2ce25602a
_journal_volume 14
_journal_year 2012
_chemical_formula_sum 'C26 H20 Cd N4 O8'
_chemical_formula_weight 628.86
_chemical_name_systematic
;
?
;
_space_group_IT_number 14
_symmetry_cell_setting monoclinic
_symmetry_space_group_name_Hall '-P 2ybc'
_symmetry_space_group_name_H-M 'P 1 21/c 1'
_atom_sites_solution_hydrogens geom
_atom_sites_solution_primary direct
_atom_sites_solution_secondary difmap
_audit_creation_method SHELXL-97
_cell_angle_alpha 90.00
_cell_angle_beta 99.9130(10)
_cell_angle_gamma 90.00
_cell_formula_units_Z 4
_cell_length_a 8.2505(9)
_cell_length_b 30.086(3)
_cell_length_c 10.3031(11)
_cell_measurement_reflns_used 9950
_cell_measurement_temperature 296(2)
_cell_measurement_theta_max 27.54
_cell_measurement_theta_min 2.42
_cell_volume 2519.3(5)
_computing_cell_refinement 'Bruker SMART'
_computing_data_collection 'Bruker SMART'
_computing_data_reduction 'Bruker SAINT'
_computing_molecular_graphics 'Bruker SHELXTL'
_computing_publication_material 'Bruker SHELXTL'
_computing_structure_refinement 'SHELXL-97 (Sheldrick, 1997)'
_computing_structure_solution 'SHELXS-97 (Sheldrick, 1990)'
_diffrn_ambient_temperature 296(2)
_diffrn_measured_fraction_theta_full 0.999
_diffrn_measured_fraction_theta_max 0.999
_diffrn_measurement_device_type 'CCD area detector'
_diffrn_measurement_method 'phi and omega scans'
_diffrn_radiation_monochromator graphite
_diffrn_radiation_source 'fine-focus sealed tube'
_diffrn_radiation_type MoK\a
_diffrn_radiation_wavelength 0.71073
_diffrn_reflns_av_R_equivalents 0.0323
_diffrn_reflns_av_sigmaI/netI 0.0263
_diffrn_reflns_limit_h_max 9
_diffrn_reflns_limit_h_min -9
_diffrn_reflns_limit_k_max 35
_diffrn_reflns_limit_k_min -34
_diffrn_reflns_limit_l_max 12
_diffrn_reflns_limit_l_min -12
_diffrn_reflns_number 19129
_diffrn_reflns_theta_full 25.00
_diffrn_reflns_theta_max 25.00
_diffrn_reflns_theta_min 2.12
_exptl_absorpt_coefficient_mu 0.926
_exptl_absorpt_correction_T_max 0.8223
_exptl_absorpt_correction_T_min 0.7816
_exptl_absorpt_correction_type multi-scan
_exptl_absorpt_process_details 'CrystalClear (Rigaku Inc., 2007)'
_exptl_crystal_colour colorless
_exptl_crystal_density_diffrn 1.658
_exptl_crystal_density_method 'not measured'
_exptl_crystal_description block
_exptl_crystal_F_000 1264
_exptl_crystal_size_max 0.28
_exptl_crystal_size_mid 0.25
_exptl_crystal_size_min 0.22
_refine_diff_density_max 0.670
_refine_diff_density_min -0.740
_refine_diff_density_rms 0.075
_refine_ls_extinction_method none
_refine_ls_goodness_of_fit_ref 1.248
_refine_ls_hydrogen_treatment mixed
_refine_ls_matrix_type full
_refine_ls_number_parameters 364
_refine_ls_number_reflns 4433
_refine_ls_number_restraints 5
_refine_ls_restrained_S_all 1.247
_refine_ls_R_factor_all 0.0393
_refine_ls_R_factor_gt 0.0377
_refine_ls_shift/su_max 0.002
_refine_ls_shift/su_mean 0.000
_refine_ls_structure_factor_coef Fsqd
_refine_ls_weighting_details 'calc w=1/[\s^2^(Fo^2^)+(0.0174P)^2^+5.7419P] where P=(Fo^2^+2Fc^2^)/3'
_refine_ls_weighting_scheme calc
_refine_ls_wR_factor_gt 0.0865
_refine_ls_wR_factor_ref 0.0875
_reflns_number_gt 4270
_reflns_number_total 4433
_reflns_threshold_expression >2sigma(I)
_cod_data_source_file c2ce25602a.txt
_cod_data_source_block 4
_cod_depositor_comments
;
The following automatic conversions were performed:

'_symmetry_cell_setting' value 'Monoclinic' changed to 'monoclinic'
according to /home/saulius/struct/CIF-dictionaries/cif_core.dic
dictionary named 'cif_core.dic' version 2.4.1 from 2010-06-29.

Automatic conversion script
Id: cif_fix_values 1891 2012-01-12 08:04:46Z andrius 
;
_cod_original_sg_symbol_H-M P2(1)/c
_cod_database_code 7208536

loop_
_symmetry_equiv_pos_as_xyz
'x, y, z'
'-x, y+1/2, -z+1/2'
'-x, -y, -z'
'x, -y-1/2, z-1/2'

loop_
_atom_site_label
_atom_site_type_symbol
_atom_site_fract_x
_atom_site_fract_y
_atom_site_fract_z
_atom_site_U_iso_or_equiv
_atom_site_adp_type
_atom_site_occupancy
_atom_site_symmetry_multiplicity
_atom_site_calc_flag
_atom_site_refinement_flags
C1 C 0.2779(4) 0.46711(12) 0.1610(3) 0.0256(8) Uani 1 1 d .
C2 C 0.2606(4) 0.46815(12) -0.0861(3) 0.0261(8) Uani 1 1 d .
H2 H 0.1565 0.4808 -0.0946 0.031 Uiso 1 1 calc R
C3 C 0.3492(4) 0.45824(12) 0.0387(3) 0.0246(7) Uani 1 1 d .
C4 C 0.5063(5) 0.44056(13) 0.0506(3) 0.0303(8) Uani 1 1 d .
H4 H 0.5665 0.4348 0.1338 0.036 Uiso 1 1 calc R
C5 C 0.2405(4) 0.47021(12) 0.6658(3) 0.0272(8) Uani 1 1 d .
C6 C 0.5744(5) 0.43142(14) -0.0606(4) 0.0354(9) Uani 1 1 d .
H6 H 0.6797 0.4195 -0.0520 0.042 Uiso 1 1 calc R
C7 C 0.4852(5) 0.44011(14) 0.8157(4) 0.0328(9) Uani 1 1 d .
H7 H 0.5298 0.4334 0.7411 0.039 Uiso 1 1 calc R
C8 C 0.3288(4) 0.45891(12) 0.8022(3) 0.0259(8) Uani 1 1 d .
C9 C 0.1395(5) 0.58164(14) 0.3066(4) 0.0352(9) Uani 1 1 d .
H9 H 0.0593 0.5698 0.2413 0.042 Uiso 1 1 calc R
C10 C 0.1741(6) 0.62603(15) 0.3044(4) 0.0481(12) Uani 1 1 d .
H10 H 0.1165 0.6440 0.2386 0.058 Uiso 1 1 calc R
C11 C 0.2936(6) 0.64434(15) 0.3989(4) 0.0468(11) Uani 1 1 d .
H11 H 0.3196 0.6744 0.3963 0.056 Uiso 1 1 calc R
C12 C 0.3750(5) 0.61712(13) 0.4983(4) 0.0341(9) Uani 1 1 d .
C13 C 0.3319(5) 0.57224(13) 0.4950(4) 0.0309(8) Uani 1 1 d .
H13 H 0.3846 0.5537 0.5613 0.037 Uiso 1 1 calc R
C14 C 0.5310(6) 0.67431(14) 0.6389(5) 0.0444(11) Uani 1 1 d .
C15 C 0.6513(5) 0.68225(14) 0.7630(4) 0.0383(10) Uani 1 1 d .
C16 C 0.7120(7) 0.64867(16) 0.8494(5) 0.0536(13) Uani 1 1 d .
H16 H 0.6845 0.6193 0.8283 0.064 Uiso 1 1 calc R
C17 C 0.8133(8) 0.65862(17) 0.9669(5) 0.0714(18) Uani 1 1 d .
H17 H 0.8531 0.6359 1.0249 0.086 Uiso 1 1 calc R
C18 C 0.8560(7) 0.70215(16) 0.9990(5) 0.0614(15) Uani 1 1 d .
H18 H 0.9225 0.7087 1.0791 0.074 Uiso 1 1 calc R
C19 C 0.7998(6) 0.73617(14) 0.9119(5) 0.0437(11) Uani 1 1 d .
C20 C 0.6961(6) 0.72614(14) 0.7955(4) 0.0438(11) Uani 1 1 d .
H20 H 0.6555 0.7489 0.7380 0.053 Uiso 1 1 calc R
C21 C 0.1634(6) 0.28428(15) 0.5555(5) 0.0477(11) Uani 1 1 d .
C22 C -0.0080(5) 0.33120(14) 0.3855(4) 0.0394(10) Uani 1 1 d .
C23 C -0.1237(6) 0.32809(15) 0.2716(5) 0.0503(12) Uani 1 1 d .
H23 H -0.1713 0.3008 0.2456 0.060 Uiso 1 1 calc R
C24 C -0.1679(6) 0.36519(16) 0.1975(5) 0.0532(13) Uani 1 1 d .
H24 H -0.2468 0.3635 0.1215 0.064 Uiso 1 1 calc R
C25 C -0.0941(5) 0.40511(15) 0.2370(4) 0.0435(11) Uani 1 1 d .
H25 H -0.1235 0.4303 0.1859 0.052 Uiso 1 1 calc R
C26 C 0.0611(5) 0.37271(13) 0.4205(4) 0.0357(9) Uani 1 1 d .
H26 H 0.1386 0.3754 0.4971 0.043 Uiso 1 1 calc R
Cd1 Cd 0.14747(3) 0.479301(9) 0.38506(2) 0.02580(10) Uani 1 1 d .
N1 N 0.2187(4) 0.55470(10) 0.4010(3) 0.0297(7) Uani 1 1 d .
N2 N 0.4966(4) 0.63126(11) 0.6030(3) 0.0378(8) Uani 1 1 d D
N3 N 0.0347(5) 0.29142(12) 0.4560(4) 0.0488(10) Uani 1 1 d D
N4 N 0.0187(4) 0.40888(11) 0.3466(3) 0.0326(7) Uani 1 1 d .
O1 O 0.1190(3) 0.49536(10) 0.6520(3) 0.0397(7) Uani 1 1 d .
O2 O 0.2983(4) 0.45423(11) 0.5706(3) 0.0445(8) Uani 1 1 d .
O3 O 0.1430(3) 0.48688(9) 0.1525(2) 0.0346(6) Uani 1 1 d .
O4 O 0.3569(3) 0.45307(9) 0.2704(2) 0.0322(6) Uani 1 1 d .
O5 O 0.4637(5) 0.70557(11) 0.5757(4) 0.0768(13) Uani 1 1 d .
O6 O 0.2445(5) 0.31444(12) 0.6134(4) 0.0834(15) Uani 1 1 d .
O8 O 0.4928(7) 0.32912(19) 0.8339(7) 0.126(2) Uani 1 1 d .
O7 O 0.2440(7) 0.77204(19) 0.6116(11) 0.166(4) Uani 1 1 d D
H3M H -0.031(10) 0.270(2) 0.424(10) 0.199 Uiso 1 1 d D
H2M H 0.554(11) 0.610(2) 0.644(9) 0.199 Uiso 1 1 d D
H2W H 0.306(11) 0.795(2) 0.609(11) 0.199 Uiso 1 1 d D
H1W H 0.313(11) 0.755(3) 0.585(12) 0.199 Uiso 1 1 d D

loop_
_atom_site_aniso_label
_atom_site_aniso_U_11
_atom_site_aniso_U_22
_atom_site_aniso_U_33
_atom_site_aniso_U_23
_atom_site_aniso_U_13
_atom_site_aniso_U_12
C1 0.0322(19) 0.0233(19) 0.0214(17) -0.0009(15) 0.0052(15) -0.0035(15)
C2 0.0297(19) 0.0239(19) 0.0243(18) 0.0005(15) 0.0037(15) 0.0021(14)
C3 0.0292(18) 0.0239(19) 0.0206(17) 0.0002(14) 0.0044(14) -0.0001(14)
C4 0.035(2) 0.036(2) 0.0186(17) 0.0026(15) 0.0022(15) 0.0035(17)
C5 0.031(2) 0.028(2) 0.0217(18) 0.0019(15) 0.0028(15) -0.0026(16)
C6 0.029(2) 0.049(3) 0.028(2) 0.0038(18) 0.0051(16) 0.0151(18)
C7 0.038(2) 0.040(2) 0.0220(18) 0.0002(16) 0.0101(16) 0.0077(18)
C8 0.0307(19) 0.027(2) 0.0198(17) 0.0012(15) 0.0040(14) 0.0024(15)
C9 0.041(2) 0.037(2) 0.0256(19) 0.0012(17) 0.0012(17) -0.0014(18)
C10 0.062(3) 0.035(3) 0.040(2) 0.008(2) -0.009(2) 0.001(2)
C11 0.068(3) 0.027(2) 0.042(2) 0.0031(19) 0.000(2) -0.005(2)
C12 0.038(2) 0.031(2) 0.032(2) -0.0019(17) 0.0032(17) -0.0010(17)
C13 0.036(2) 0.028(2) 0.0273(19) 0.0010(16) 0.0027(16) 0.0009(16)
C14 0.052(3) 0.030(2) 0.047(3) -0.005(2) -0.003(2) -0.004(2)
C15 0.043(2) 0.029(2) 0.041(2) -0.0095(18) 0.0052(19) -0.0052(18)
C16 0.074(3) 0.031(2) 0.050(3) -0.006(2) -0.006(2) -0.011(2)
C17 0.108(5) 0.037(3) 0.056(3) 0.005(2) -0.025(3) -0.013(3)
C18 0.087(4) 0.039(3) 0.049(3) -0.006(2) -0.017(3) -0.014(3)
C19 0.049(3) 0.031(2) 0.048(3) -0.008(2) 0.000(2) -0.0052(19)
C20 0.051(3) 0.031(2) 0.047(3) -0.005(2) 0.000(2) -0.0019(19)
C21 0.056(3) 0.029(2) 0.053(3) 0.008(2) -0.005(2) 0.003(2)
C22 0.042(2) 0.030(2) 0.044(2) 0.0086(19) 0.0011(19) 0.0038(18)
C23 0.050(3) 0.030(2) 0.064(3) 0.003(2) -0.009(2) -0.001(2)
C24 0.058(3) 0.040(3) 0.052(3) 0.006(2) -0.018(2) -0.001(2)
C25 0.044(2) 0.037(2) 0.045(2) 0.010(2) -0.006(2) 0.0003(19)
C26 0.038(2) 0.032(2) 0.035(2) 0.0048(18) 0.0002(17) 0.0041(17)
Cd1 0.03145(16) 0.02699(17) 0.01849(14) 0.00070(11) 0.00304(10) 0.00390(11)
N1 0.0322(16) 0.0299(18) 0.0267(16) -0.0047(14) 0.0042(13) -0.0040(14)
N2 0.044(2) 0.0288(19) 0.0377(19) -0.0057(15) -0.0016(15) -0.0049(15)
N3 0.051(2) 0.031(2) 0.058(2) 0.0117(18) -0.0073(19) 0.0015(17)
N4 0.0352(18) 0.0281(18) 0.0333(17) 0.0057(14) 0.0029(14) 0.0031(14)
O1 0.0335(15) 0.0508(18) 0.0339(15) 0.0125(13) 0.0031(12) 0.0122(13)
O2 0.0558(18) 0.059(2) 0.0183(13) 0.0001(13) 0.0044(12) 0.0219(15)
O3 0.0375(15) 0.0444(17) 0.0234(13) 0.0029(12) 0.0096(11) 0.0089(13)
O4 0.0398(15) 0.0379(16) 0.0184(12) 0.0024(11) 0.0036(11) 0.0045(12)
O5 0.103(3) 0.0324(19) 0.077(3) -0.0050(18) -0.036(2) 0.0005(19)
O6 0.102(3) 0.033(2) 0.093(3) 0.013(2) -0.046(3) -0.001(2)
O8 0.118(5) 0.091(4) 0.163(6) -0.004(4) 0.009(4) 0.003(3)
O7 0.073(4) 0.064(3) 0.348(11) -0.003(5) 0.003(5) 0.002(3)

loop_
_atom_type_symbol
_atom_type_description
_atom_type_scat_dispersion_real
_atom_type_scat_dispersion_imag
_atom_type_scat_source
C C 0.0033 0.0016 'International Tables Vol C Tables 4.2.6.8 and 6.1.1.4'
H H 0.0000 0.0000 'International Tables Vol C Tables 4.2.6.8 and 6.1.1.4'
N N 0.0061 0.0033 'International Tables Vol C Tables 4.2.6.8 and 6.1.1.4'
O O 0.0106 0.0060 'International Tables Vol C Tables 4.2.6.8 and 6.1.1.4'
Cd Cd -0.8075 1.2024 'International Tables Vol C Tables 4.2.6.8 and 6.1.1.4'

loop_
_geom_angle_atom_site_label_1
_geom_angle_atom_site_label_2
_geom_angle_atom_site_label_3
_geom_angle
_geom_angle_site_symmetry_1
_geom_angle_site_symmetry_3
O3 C1 O4 122.2(3) . .
O3 C1 C3 119.8(3) . .
O4 C1 C3 117.9(3) . .
C8 C2 C3 119.7(3) 1_554 .
C8 C2 H2 120.1 1_554 .
C3 C2 H2 120.1 . .
C4 C3 C2 119.7(3) . .
C4 C3 C1 119.3(3) . .
C2 C3 C1 121.0(3) . .
C3 C4 C6 120.6(3) . .
C3 C4 H4 119.7 . .
C6 C4 H4 119.7 . .
O1 C5 O2 123.4(3) . .
O1 C5 C8 119.6(3) . .
O2 C5 C8 117.0(3) . .
C7 C6 C4 119.8(3) 1_554 .
C7 C6 H6 120.1 1_554 .
C4 C6 H6 120.1 . .
C6 C7 C8 120.4(3) 1_556 .
C6 C7 H7 119.8 1_556 .
C8 C7 H7 119.8 . .
C2 C8 C7 119.8(3) 1_556 .
C2 C8 C5 121.7(3) 1_556 .
C7 C8 C5 118.4(3) . .
N1 C9 C10 121.6(4) . .
N1 C9 H9 119.2 . .
C10 C9 H9 119.2 . .
C9 C10 C11 120.4(4) . .
C9 C10 H10 119.8 . .
C11 C10 H10 119.8 . .
C10 C11 C12 118.8(4) . .
C10 C11 H11 120.6 . .
C12 C11 H11 120.6 . .
C11 C12 C13 117.6(4) . .
C11 C12 N2 125.2(4) . .
C13 C12 N2 117.2(3) . .
N1 C13 C12 123.0(4) . .
N1 C13 H13 118.5 . .
C12 C13 H13 118.5 . .
O5 C14 N2 122.2(4) . .
O5 C14 C15 120.4(4) . .
N2 C14 C15 117.4(4) . .
C16 C15 C20 119.0(4) . .
C16 C15 C14 123.2(4) . .
C20 C15 C14 117.7(4) . .
C17 C16 C15 120.3(4) . .
C17 C16 H16 119.9 . .
C15 C16 H16 119.9 . .
C16 C17 C18 120.4(5) . .
C16 C17 H17 119.8 . .
C18 C17 H17 119.8 . .
C17 C18 C19 120.1(4) . .
C17 C18 H18 119.9 . .
C19 C18 H18 119.9 . .
C20 C19 C18 119.2(4) . .
C20 C19 C21 118.4(4) . 2_656
C18 C19 C21 122.2(4) . 2_656
C19 C20 C15 120.9(4) . .
C19 C20 H20 119.5 . .
C15 C20 H20 119.5 . .
O6 C21 N3 122.8(4) . .
O6 C21 C19 122.2(4) . 2_646
N3 C21 C19 114.9(4) . 2_646
C23 C22 C26 118.2(4) . .
C23 C22 N3 117.0(4) . .
C26 C22 N3 124.8(4) . .
C24 C23 C22 119.9(4) . .
C24 C23 H23 120.1 . .
C22 C23 H23 120.1 . .
C23 C24 C25 119.1(4) . .
C23 C24 H24 120.5 . .
C25 C24 H24 120.5 . .
N4 C25 C24 122.1(4) . .
N4 C25 H25 119.0 . .
C24 C25 H25 119.0 . .
N4 C26 C22 121.7(4) . .
N4 C26 H26 119.1 . .
C22 C26 H26 119.1 . .
O2 Cd1 O1 129.29(10) . 3_566
O2 Cd1 N1 99.87(11) . .
O1 Cd1 N1 84.93(11) 3_566 .
O2 Cd1 N4 90.51(12) . .
O1 Cd1 N4 83.13(11) 3_566 .
N1 Cd1 N4 167.52(11) . .
O2 Cd1 O4 88.16(9) . .
O1 Cd1 O4 141.33(9) 3_566 .
N1 Cd1 O4 99.23(10) . .
N4 Cd1 O4 87.92(10) . .
O2 Cd1 O3 143.10(10) . .
O1 Cd1 O3 87.29(9) 3_566 .
N1 Cd1 O3 86.48(10) . .
N4 Cd1 O3 89.35(10) . .
O4 Cd1 O3 54.96(9) . .
C13 N1 C9 118.6(3) . .
C13 N1 Cd1 124.8(3) . .
C9 N1 Cd1 116.6(2) . .
C14 N2 C12 125.7(4) . .
C14 N2 H2M 120(7) . .
C12 N2 H2M 114(7) . .
C21 N3 C22 127.9(4) . .
C21 N3 H3M 122(7) . .
C22 N3 H3M 110(7) . .
C25 N4 C26 119.1(4) . .
C25 N4 Cd1 116.3(3) . .
C26 N4 Cd1 124.4(3) . .
C5 O1 Cd1 161.9(3) . 3_566
C5 O2 Cd1 108.0(2) . .
C1 O3 Cd1 91.4(2) . .
C1 O4 Cd1 91.4(2) . .
H2W O7 H1W 93(3) . .

loop_
_geom_bond_atom_site_label_1
_geom_bond_atom_site_label_2
_geom_bond_distance
_geom_bond_site_symmetry_2
C1 O3 1.252(4) .
C1 O4 1.272(4) .
C1 C3 1.503(5) .
C2 C8 1.393(5) 1_554
C2 C3 1.398(5) .
C2 H2 0.9300 .
C3 C4 1.386(5) .
C4 C6 1.388(5) .
C4 H4 0.9300 .
C5 O1 1.244(5) .
C5 O2 1.258(4) .
C5 C8 1.507(5) .
C6 C7 1.382(5) 1_554
C6 H6 0.9300 .
C7 C6 1.382(5) 1_556
C7 C8 1.394(5) .
C7 H7 0.9300 .
C8 C2 1.393(5) 1_556
C9 N1 1.346(5) .
C9 C10 1.366(6) .
C9 H9 0.9300 .
C10 C11 1.376(6) .
C10 H10 0.9300 .
C11 C12 1.391(6) .
C11 H11 0.9300 .
C12 C13 1.395(5) .
C12 N2 1.407(5) .
C13 N1 1.333(5) .
C13 H13 0.9300 .
C14 O5 1.222(5) .
C14 N2 1.363(5) .
C14 C15 1.497(6) .
C15 C16 1.382(6) .
C15 C20 1.396(6) .
C16 C17 1.381(7) .
C16 H16 0.9300 .
C17 C18 1.381(7) .
C17 H17 0.9300 .
C18 C19 1.387(7) .
C18 H18 0.9300 .
C19 C20 1.381(6) .
C19 C21 1.505(6) 2_656
C20 H20 0.9300 .
C21 O6 1.221(6) .
C21 N3 1.360(6) .
C21 C19 1.505(6) 2_646
C22 C23 1.382(6) .
C22 C26 1.394(6) .
C22 N3 1.413(5) .
C23 C24 1.366(6) .
C23 H23 0.9300 .
C24 C25 1.376(6) .
C24 H24 0.9300 .
C25 N4 1.339(5) .
C25 H25 0.9300 .
C26 N4 1.339(5) .
C26 H26 0.9300 .
Cd1 O2 2.226(3) .
Cd1 O1 2.296(3) 3_566
Cd1 N1 2.342(3) .
Cd1 N4 2.373(3) .
Cd1 O4 2.389(3) .
Cd1 O3 2.401(3) .
N2 H2M 0.86(2) .
N3 H3M 0.86(2) .
O1 Cd1 2.296(3) 3_566
O7 H2W 0.86(2) .
O7 H1W 0.85(2) .

loop_
_geom_torsion_atom_site_label_1
_geom_torsion_atom_site_label_2
_geom_torsion_atom_site_label_3
_geom_torsion_atom_site_label_4
_geom_torsion
_geom_torsion_site_symmetry_1
_geom_torsion_site_symmetry_4
C8 C2 C3 C4 2.0(6) 1_554 .
C8 C2 C3 C1 -179.0(3) 1_554 .
O3 C1 C3 C4 173.3(4) . .
O4 C1 C3 C4 -8.3(5) . .
O3 C1 C3 C2 -5.8(5) . .
O4 C1 C3 C2 172.7(3) . .
C2 C3 C4 C6 -1.9(6) . .
C1 C3 C4 C6 179.1(4) . .
C3 C4 C6 C7 0.2(6) . 1_554
C6 C7 C8 C2 -1.3(6) 1_556 1_556
C6 C7 C8 C5 176.5(4) 1_556 .
O1 C5 C8 C2 13.3(6) . 1_556
O2 C5 C8 C2 -168.7(4) . 1_556
O1 C5 C8 C7 -164.5(4) . .
O2 C5 C8 C7 13.6(5) . .
N1 C9 C10 C11 0.8(7) . .
C9 C10 C11 C12 -1.8(8) . .
C10 C11 C12 C13 1.1(7) . .
C10 C11 C12 N2 -178.4(4) . .
C11 C12 C13 N1 0.6(6) . .
N2 C12 C13 N1 -179.9(4) . .
O5 C14 C15 C16 169.6(5) . .
N2 C14 C15 C16 -8.2(7) . .
O5 C14 C15 C20 -6.6(7) . .
N2 C14 C15 C20 175.5(4) . .
C20 C15 C16 C17 1.0(8) . .
C14 C15 C16 C17 -175.2(5) . .
C15 C16 C17 C18 -0.5(10) . .
C16 C17 C18 C19 -1.3(10) . .
C17 C18 C19 C20 2.4(9) . .
C17 C18 C19 C21 177.3(6) . 2_656
C18 C19 C20 C15 -1.9(8) . .
C21 C19 C20 C15 -176.9(4) 2_656 .
C16 C15 C20 C19 0.1(7) . .
C14 C15 C20 C19 176.6(4) . .
C26 C22 C23 C24 -0.4(8) . .
N3 C22 C23 C24 -178.7(5) . .
C22 C23 C24 C25 0.9(8) . .
C23 C24 C25 N4 -0.7(8) . .
C23 C22 C26 N4 -0.4(7) . .
N3 C22 C26 N4 177.8(4) . .
C12 C13 N1 C9 -1.6(6) . .
C12 C13 N1 Cd1 177.6(3) . .
C10 C9 N1 C13 0.9(6) . .
C10 C9 N1 Cd1 -178.4(4) . .
O2 Cd1 N1 C13 5.2(3) . .
O1 Cd1 N1 C13 134.2(3) 3_566 .
N4 Cd1 N1 C13 151.1(5) . .
O4 Cd1 N1 C13 -84.5(3) . .
O3 Cd1 N1 C13 -138.2(3) . .
O2 Cd1 N1 C9 -175.6(3) . .
O1 Cd1 N1 C9 -46.5(3) 3_566 .
N4 Cd1 N1 C9 -29.6(7) . .
O4 Cd1 N1 C9 94.7(3) . .
O3 Cd1 N1 C9 41.1(3) . .
O5 C14 N2 C12 -5.0(8) . .
C15 C14 N2 C12 172.9(4) . .
C11 C12 N2 C14 13.9(7) . .
C13 C12 N2 C14 -165.6(4) . .
O6 C21 N3 C22 13.5(9) . .
C19 C21 N3 C22 -165.7(5) 2_646 .
C23 C22 N3 C21 167.3(5) . .
C26 C22 N3 C21 -10.9(8) . .
C24 C25 N4 C26 -0.1(7) . .
C24 C25 N4 Cd1 174.5(4) . .
C22 C26 N4 C25 0.6(6) . .
C22 C26 N4 Cd1 -173.5(3) . .
O2 Cd1 N4 C25 -179.9(3) . .
O1 Cd1 N4 C25 50.6(3) 3_566 .
N1 Cd1 N4 C25 33.6(7) . .
O4 Cd1 N4 C25 -91.8(3) . .
O3 Cd1 N4 C25 -36.8(3) . .
O2 Cd1 N4 C26 -5.6(3) . .
O1 Cd1 N4 C26 -135.2(3) 3_566 .
N1 Cd1 N4 C26 -152.1(4) . .
O4 Cd1 N4 C26 82.5(3) . .
O3 Cd1 N4 C26 137.5(3) . .
O2 C5 O1 Cd1 80.2(9) . 3_566
C8 C5 O1 Cd1 -101.9(8) . 3_566
O1 C5 O2 Cd1 0.3(5) . .
C8 C5 O2 Cd1 -177.7(3) . .
O1 Cd1 O2 C5 -23.7(3) 3_566 .
N1 Cd1 O2 C5 67.8(3) . .
N4 Cd1 O2 C5 -105.2(3) . .
O4 Cd1 O2 C5 166.9(3) . .
O3 Cd1 O2 C5 165.2(2) . .
O4 C1 O3 Cd1 -0.9(4) . .
C3 C1 O3 Cd1 177.5(3) . .
O2 Cd1 O3 C1 2.6(3) . .
O1 Cd1 O3 C1 -170.6(2) 3_566 .
N1 Cd1 O3 C1 104.3(2) . .
N4 Cd1 O3 C1 -87.4(2) . .
O4 Cd1 O3 C1 0.5(2) . .
O3 C1 O4 Cd1 0.9(4) . .
C3 C1 O4 Cd1 -177.5(3) . .
O2 Cd1 O4 C1 -179.2(2) . .
O1 Cd1 O4 C1 13.9(3) 3_566 .
N1 Cd1 O4 C1 -79.5(2) . .
N4 Cd1 O4 C1 90.2(2) . .
O3 Cd1 O4 C1 -0.5(2) . .
